data_7238295
loop_
_publ_author_name
'Chen, Man-Sheng'
'Su, Zhi'
'Chen, Min'
'Chen, Shui-Sheng'
'Li, Yi-Zhi'
'Sun, Wei-Yin'

_publ_section_title
;
 Three-dimensional lanthanide--silver heterometallic coordination
 polymers: syntheses, structures and properties
;
_journal_issue 10
_journal_name_full CrystEngComm
_journal_page_first 3267
_journal_paper_doi 10.1039/c005207h
_journal_volume 12
_journal_year 2010
_chemical_formula_sum 'C28 H22 Ag N4 Nd O13'
_chemical_formula_weight 874.61
_space_group_IT_number 15
_space_group_name_Hall '-C 2yc'
_space_group_name_H-M_alt 'C 1 2/c 1'
_symmetry_cell_setting monoclinic
_symmetry_space_group_name_Hall '-C 2yc'
_symmetry_space_group_name_H-M 'C 1 2/c 1'
_atom_sites_solution_hydrogens geom
_atom_sites_solution_primary direct
_atom_sites_solution_secondary difmap
_audit_creation_method SHELXL-97
_cell_angle_alpha 90.00
_cell_angle_beta 110.6930(10)
_cell_angle_gamma 90.00
_cell_formula_units_Z 8
_cell_length_a 27.6611(18)
_cell_length_b 10.8856(7)
_cell_length_c 20.7761(14)
_cell_measurement_reflns_used 3794
_cell_measurement_temperature 293(2)
_cell_measurement_theta_max 24.52
_cell_measurement_theta_min 2.11
_cell_volume 5852.3(7)
_computing_structure_refinement 'SHELXL-97 (Sheldrick, 1997)'
_computing_structure_solution 'SHELXS-97 (Sheldrick, 1990)'
_diffrn_ambient_temperature 293(2)
_diffrn_measured_fraction_theta_full 0.998
_diffrn_measured_fraction_theta_max 0.998
_diffrn_radiation_monochromator graphite
_diffrn_radiation_source 'fine-focus sealed tube'
_diffrn_radiation_type MoK\a
_diffrn_radiation_wavelength 0.71073
_diffrn_reflns_av_R_equivalents 0.0559
_diffrn_reflns_av_sigmaI/netI 0.0461
_diffrn_reflns_limit_h_max 29
_diffrn_reflns_limit_h_min -33
_diffrn_reflns_limit_k_max 13
_diffrn_reflns_limit_k_min -10
_diffrn_reflns_limit_l_max 23
_diffrn_reflns_limit_l_min -24
_diffrn_reflns_number 14387
_diffrn_reflns_theta_full 25.25
_diffrn_reflns_theta_max 25.25
_diffrn_reflns_theta_min 2.03
_exptl_absorpt_coefficient_mu 2.501
_exptl_absorpt_correction_T_max 0.7880
_exptl_absorpt_correction_T_min 0.5625
_exptl_absorpt_correction_type multi-scan
_exptl_absorpt_process_details 'SADABS; Bruker, 2000'
_exptl_crystal_density_diffrn 1.985
_exptl_crystal_density_method 'not measured'
_exptl_crystal_F_000 3432
_exptl_crystal_size_max 0.26
_exptl_crystal_size_mid 0.12
_exptl_crystal_size_min 0.10
_refine_diff_density_max 2.776
_refine_diff_density_min -2.404
_refine_diff_density_rms 0.144
_refine_ls_extinction_method none
_refine_ls_goodness_of_fit_ref 1.072
_refine_ls_hydrogen_treatment constr
_refine_ls_matrix_type full
_refine_ls_number_parameters 429
_refine_ls_number_reflns 5286
_refine_ls_number_restraints 0
_refine_ls_restrained_S_all 1.072
_refine_ls_R_factor_all 0.0445
_refine_ls_R_factor_gt 0.0411
_refine_ls_shift/su_max 0.002
_refine_ls_shift/su_mean 0.000
_refine_ls_structure_factor_coef Fsqd
_refine_ls_weighting_details 'calc w=1/[\s^2^(Fo^2^)+(0.0594P)^2^+31.2827P] where P=(Fo^2^+2Fc^2^)/3'
_refine_ls_weighting_scheme calc
_refine_ls_wR_factor_gt 0.1075
_refine_ls_wR_factor_ref 0.1102
_reflns_number_gt 4922
_reflns_number_total 5286
_reflns_threshold_expression >2sigma(I)
_cod_data_source_file c005207h.txt
_cod_data_source_block 1
_cod_depositor_comments
;
The following automatic conversions were performed:

data item '_symmetry_cell_setting' value 'Monoclinic' was changed to
'monoclinic' in accordance with the
/home/saulius/struct/COD-crude-data/automatic-downloads/DataCite-retrospective/RSC/depositions/lib/dictionaries/cif_core.dic
dictionary named 'cif_core.dic' version 2.4.2 last updated on
2011-04-26.

Automatic conversion script
Id: cif_fix_values 6909 2019-04-08 15:41:33Z antanas 
;
_cod_original_sg_symbol_H-M 'C2/c '
_cod_database_code 7238295

loop_
_symmetry_equiv_pos_as_xyz
'x, y, z'
'-x, y, -z+1/2'
'x+1/2, y+1/2, z'
'-x+1/2, y+1/2, -z+1/2'
'-x, -y, -z'
'x, -y, z-1/2'
'-x+1/2, -y+1/2, -z'
'x+1/2, -y+1/2, z-1/2'

loop_
_atom_site_label
_atom_site_type_symbol
_atom_site_fract_x
_atom_site_fract_y
_atom_site_fract_z
_atom_site_U_iso_or_equiv
_atom_site_adp_type
_atom_site_occupancy
_atom_site_symmetry_multiplicity
_atom_site_calc_flag
_atom_site_refinement_flags
Ag1 Ag -0.017660(19) 0.54996(7) 0.66383(3) 0.0631(2) Uani 1 1 d .
Nd1 Nd 0.448678(9) 0.62610(2) 0.531083(12) 0.01660(11) Uani 1 1 d .
C1 C 0.4085(2) 0.8712(4) 0.5083(3) 0.0239(11) Uani 1 1 d .
C2 C 0.39127(19) 1.0018(5) 0.4920(3) 0.0237(11) Uani 1 1 d .
C3 C 0.3396(2) 1.0331(5) 0.4648(3) 0.0240(11) Uani 1 1 d .
H3 H 0.3144 0.9720 0.4528 0.029 Uiso 1 1 calc R
C4 C 0.32531(19) 1.1562(5) 0.4553(3) 0.0255(11) Uani 1 1 d .
C5 C 0.3630(2) 1.2473(5) 0.4754(3) 0.0269(11) Uani 1 1 d .
H5 H 0.3536 1.3297 0.4715 0.032 Uiso 1 1 calc R
C6 C 0.41482(19) 1.2147(4) 0.5012(3) 0.0224(10) Uani 1 1 d .
C7 C 0.42924(19) 1.0925(5) 0.5083(3) 0.0220(10) Uani 1 1 d .
H7 H 0.4640 1.0709 0.5238 0.026 Uiso 1 1 calc R
C8 C 0.45557(19) 1.3121(5) 0.5276(3) 0.0267(11) Uani 1 1 d .
C9 C 0.2523(2) 1.2884(6) 0.3915(3) 0.0348(13) Uani 1 1 d .
C10 C 0.1960(2) 1.3168(5) 0.3747(3) 0.0296(12) Uani 1 1 d .
C11 C 0.1573(2) 1.2310(6) 0.3649(3) 0.0422(15) Uani 1 1 d .
H11 H 0.1651 1.1476 0.3694 0.051 Uiso 1 1 calc R
C12 C 0.1071(2) 1.2703(7) 0.3484(3) 0.0457(16) Uani 1 1 d .
H12 H 0.0813 1.2114 0.3407 0.055 Uiso 1 1 calc R
C13 C 0.1308(2) 1.4704(6) 0.3522(3) 0.0384(14) Uani 1 1 d .
H13 H 0.1220 1.5532 0.3484 0.046 Uiso 1 1 calc R
C14 C 0.1814(2) 1.4395(6) 0.3671(3) 0.0371(13) Uani 1 1 d .
H14 H 0.2060 1.5005 0.3721 0.045 Uiso 1 1 calc R
C15 C 0.4038(2) 0.6155(5) 0.6387(3) 0.0262(11) Uani 1 1 d .
C16 C 0.38049(19) 0.5964(5) 0.6930(3) 0.0226(10) Uani 1 1 d .
C17 C 0.41216(19) 0.5744(5) 0.7611(3) 0.0248(11) Uani 1 1 d .
H17 H 0.4479 0.5815 0.7743 0.030 Uiso 1 1 calc R
C18 C 0.38987(18) 0.5419(5) 0.8090(2) 0.0217(10) Uani 1 1 d .
C19 C 0.33674(19) 0.5308(5) 0.7899(2) 0.0241(11) Uani 1 1 d .
H19 H 0.3222 0.5060 0.8219 0.029 Uiso 1 1 calc R
C20 C 0.30541(18) 0.5572(5) 0.7228(3) 0.0250(11) Uani 1 1 d .
C21 C 0.3274(2) 0.5906(5) 0.6747(3) 0.0282(11) Uani 1 1 d .
H21 H 0.3063 0.6091 0.6299 0.034 Uiso 1 1 calc R
C22 C 0.42201(18) 0.5191(5) 0.8830(3) 0.0232(11) Uani 1 1 d .
C23 C 0.2239(2) 0.4729(6) 0.7244(3) 0.0308(12) Uani 1 1 d .
C24 C 0.1664(2) 0.4955(5) 0.7010(3) 0.0286(12) Uani 1 1 d .
C25 C 0.1338(2) 0.3953(6) 0.6915(3) 0.0383(14) Uani 1 1 d .
H25 H 0.1471 0.3160 0.6963 0.046 Uiso 1 1 calc R
C26 C 0.0816(2) 0.4140(7) 0.6751(3) 0.0427(15) Uani 1 1 d .
H26 H 0.0600 0.3461 0.6680 0.051 Uiso 1 1 calc R
C27 C 0.0924(2) 0.6229(6) 0.6765(3) 0.0431(16) Uani 1 1 d .
H27 H 0.0782 0.7013 0.6708 0.052 Uiso 1 1 calc R
C28 C 0.1452(2) 0.6112(6) 0.6924(3) 0.0377(14) Uani 1 1 d .
H28 H 0.1659 0.6803 0.6973 0.045 Uiso 1 1 calc R
N1 N 0.06089(18) 0.5262(6) 0.6689(3) 0.0434(13) Uani 1 1 d .
N2 N 0.25068(16) 0.5564(5) 0.7022(2) 0.0302(11) Uani 1 1 d .
H2 H 0.2336 0.6122 0.6741 0.036 Uiso 1 1 calc R
N3 N 0.09348(19) 1.3882(5) 0.3428(3) 0.0390(12) Uani 1 1 d .
N4 N 0.27171(16) 1.1874(4) 0.4298(2) 0.0291(10) Uani 1 1 d .
H4 H 0.2505 1.1392 0.4394 0.035 Uiso 1 1 calc R
O1 O 0.44799(15) 0.8502(3) 0.5601(2) 0.0337(9) Uani 1 1 d .
O2 O 0.38385(14) 0.7860(3) 0.46982(19) 0.0300(8) Uani 1 1 d .
O3 O 0.50092(14) 1.2870(4) 0.5311(2) 0.0331(9) Uani 1 1 d .
O4 O 0.44171(15) 1.4107(4) 0.5463(2) 0.0357(9) Uani 1 1 d .
O5 O 0.27778(18) 1.3584(6) 0.3710(3) 0.0728(19) Uani 1 1 d .
O6 O 0.45172(15) 0.6323(4) 0.6555(2) 0.0363(10) Uani 1 1 d .
O7 O 0.37510(14) 0.6114(4) 0.57634(19) 0.0327(9) Uani 1 1 d .
O8 O 0.46549(14) 0.5712(4) 0.90600(19) 0.0344(9) Uani 1 1 d .
O9 O 0.40379(14) 0.4517(4) 0.91726(19) 0.0335(9) Uani 1 1 d .
O10 O 0.24301(16) 0.3850(4) 0.7611(2) 0.0453(11) Uani 1 1 d .
O1W O 0.78126(18) 1.0133(5) 0.0131(2) 0.0558(13) Uani 1 1 d .
H1WA H 0.8108 0.9812 0.0332 0.067 Uiso 1 1 d R
H1WB H 0.7597 0.9558 -0.0037 0.067 Uiso 1 1 d R
O2W O 0.78258(17) 0.7653(5) 0.8893(2) 0.0525(12) Uani 1 1 d .
H2WB H 0.7798 0.8030 0.8523 0.063 Uiso 1 1 d R
H2WA H 0.8137 0.7513 0.9148 0.063 Uiso 1 1 d R
O3W O 0.5000 0.8277(6) 0.7500 0.061(2) Uani 1 2 d S
H3WB H 0.5204 0.7695 0.7496 0.073 Uiso 0.50 1 d PR
H3WA H 0.4970 0.8134 0.7886 0.073 Uiso 0.50 1 d PR
O4W O 0.2193(6) 0.6833(10) 0.4646(8) 0.095(5) Uani 0.50 1 d P
H4WA H 0.2253 0.7579 0.4580 0.114 Uiso 0.50 1 d PR
H4WB H 0.1886 0.6640 0.4400 0.114 Uiso 0.50 1 d PR

loop_
_atom_site_aniso_label
_atom_site_aniso_U_11
_atom_site_aniso_U_22
_atom_site_aniso_U_33
_atom_site_aniso_U_23
_atom_site_aniso_U_13
_atom_site_aniso_U_12
Ag1 0.0240(3) 0.1031(5) 0.0658(4) 0.0140(3) 0.0202(2) 0.0182(3)
Nd1 0.01552(16) 0.01439(16) 0.02002(16) -0.00017(9) 0.00643(11) 0.00085(9)
C1 0.024(3) 0.021(3) 0.027(3) -0.002(2) 0.010(2) 0.001(2)
C2 0.027(3) 0.019(3) 0.026(3) -0.002(2) 0.010(2) 0.005(2)
C3 0.025(3) 0.020(3) 0.027(3) 0.001(2) 0.009(2) -0.001(2)
C4 0.020(2) 0.029(3) 0.029(3) -0.001(2) 0.010(2) 0.004(2)
C5 0.028(3) 0.018(3) 0.037(3) 0.000(2) 0.015(2) 0.004(2)
C6 0.024(2) 0.015(2) 0.032(3) 0.004(2) 0.014(2) 0.004(2)
C7 0.019(2) 0.019(2) 0.030(3) -0.001(2) 0.011(2) 0.000(2)
C8 0.028(3) 0.023(3) 0.032(3) 0.007(2) 0.014(2) -0.001(2)
C9 0.024(3) 0.042(3) 0.042(3) 0.009(3) 0.016(2) 0.006(2)
C10 0.026(3) 0.034(3) 0.030(3) 0.006(2) 0.012(2) 0.006(2)
C11 0.035(3) 0.035(3) 0.060(4) 0.011(3) 0.021(3) 0.005(3)
C12 0.027(3) 0.053(4) 0.056(4) 0.004(3) 0.013(3) -0.006(3)
C13 0.036(3) 0.039(3) 0.040(3) 0.006(3) 0.012(3) 0.016(3)
C14 0.035(3) 0.035(3) 0.043(3) 0.007(3) 0.016(3) 0.002(3)
C15 0.025(3) 0.029(3) 0.027(3) 0.003(2) 0.012(2) 0.004(2)
C16 0.021(2) 0.024(3) 0.024(2) 0.001(2) 0.010(2) -0.001(2)
C17 0.017(2) 0.028(3) 0.030(3) 0.005(2) 0.008(2) 0.001(2)
C18 0.019(2) 0.022(3) 0.023(2) -0.001(2) 0.006(2) -0.0019(19)
C19 0.022(3) 0.030(3) 0.021(2) -0.001(2) 0.010(2) -0.002(2)
C20 0.017(2) 0.031(3) 0.026(3) 0.001(2) 0.006(2) 0.001(2)
C21 0.025(3) 0.038(3) 0.020(2) 0.002(2) 0.005(2) 0.003(2)
C22 0.020(2) 0.024(3) 0.025(3) -0.004(2) 0.008(2) 0.005(2)
C23 0.024(3) 0.043(3) 0.024(3) -0.002(2) 0.007(2) -0.002(2)
C24 0.021(3) 0.042(3) 0.024(3) 0.005(2) 0.008(2) 0.002(2)
C25 0.026(3) 0.047(4) 0.045(3) -0.001(3) 0.015(3) -0.001(3)
C26 0.025(3) 0.050(4) 0.056(4) -0.002(3) 0.018(3) -0.005(3)
C27 0.031(3) 0.053(4) 0.050(4) 0.010(3) 0.019(3) 0.012(3)
C28 0.027(3) 0.050(4) 0.039(3) 0.006(3) 0.016(3) 0.000(3)
N1 0.020(2) 0.067(4) 0.043(3) 0.006(3) 0.010(2) -0.001(2)
N2 0.015(2) 0.050(3) 0.024(2) 0.008(2) 0.0050(17) 0.003(2)
N3 0.027(3) 0.051(3) 0.041(3) 0.007(2) 0.015(2) 0.012(2)
N4 0.020(2) 0.026(2) 0.042(3) 0.006(2) 0.0113(19) 0.0031(18)
O1 0.036(2) 0.0200(19) 0.033(2) -0.0027(16) -0.0029(17) 0.0036(16)
O2 0.0298(19) 0.0159(18) 0.035(2) -0.0017(15) 0.0003(16) 0.0019(15)
O3 0.0254(19) 0.030(2) 0.045(2) 0.0083(17) 0.0140(17) -0.0028(16)
O4 0.040(2) 0.0170(19) 0.053(2) -0.0029(18) 0.021(2) -0.0067(17)
O5 0.029(2) 0.090(4) 0.103(4) 0.065(4) 0.027(3) 0.015(2)
O6 0.023(2) 0.061(3) 0.029(2) 0.0045(18) 0.0135(16) -0.0008(18)
O7 0.0245(19) 0.049(3) 0.025(2) 0.0029(17) 0.0097(16) -0.0016(17)
O8 0.0215(19) 0.047(2) 0.029(2) -0.0036(18) 0.0021(15) -0.0021(18)
O9 0.030(2) 0.039(2) 0.030(2) 0.0116(17) 0.0094(16) 0.0007(17)
O10 0.027(2) 0.047(3) 0.056(3) 0.015(2) 0.008(2) 0.0028(19)
O1W 0.041(3) 0.066(3) 0.055(3) -0.001(3) 0.010(2) 0.009(2)
O2W 0.037(2) 0.069(3) 0.045(3) 0.006(2) 0.006(2) 0.002(2)
O3W 0.079(5) 0.034(4) 0.087(5) 0.000 0.052(4) 0.000
O4W 0.143(12) 0.029(6) 0.168(13) 0.015(7) 0.123(11) 0.016(7)

loop_
_atom_type_symbol
_atom_type_description
_atom_type_scat_dispersion_real
_atom_type_scat_dispersion_imag
_atom_type_scat_source
C C 0.0033 0.0016 'International Tables Vol C Tables 4.2.6.8 and 6.1.1.4'
H H 0.0000 0.0000 'International Tables Vol C Tables 4.2.6.8 and 6.1.1.4'
N N 0.0061 0.0033 'International Tables Vol C Tables 4.2.6.8 and 6.1.1.4'
O O 0.0106 0.0060 'International Tables Vol C Tables 4.2.6.8 and 6.1.1.4'
Ag Ag -0.8971 1.1015 'International Tables Vol C Tables 4.2.6.8 and 6.1.1.4'
Nd Nd -0.1943 3.0179 'International Tables Vol C Tables 4.2.6.8 and 6.1.1.4'

loop_
_geom_angle_atom_site_label_1
_geom_angle_atom_site_label_2
_geom_angle_atom_site_label_3
_geom_angle
_geom_angle_site_symmetry_1
_geom_angle_site_symmetry_3
N1 Ag1 N3 168.7(2) . 5_576
N1 Ag1 Ag1 92.28(14) . 2_556
N3 Ag1 Ag1 88.74(14) 5_576 2_556
O8 Nd1 O4 77.80(14) 2_656 1_545
O8 Nd1 O9 121.83(13) 2_656 6_565
O4 Nd1 O9 75.28(14) 1_545 6_565
O8 Nd1 O3 74.62(13) 2_656 5_676
O4 Nd1 O3 123.23(14) 1_545 5_676
O9 Nd1 O3 78.82(13) 6_565 5_676
O8 Nd1 O2 149.66(14) 2_656 .
O4 Nd1 O2 132.49(13) 1_545 .
O9 Nd1 O2 73.52(12) 6_565 .
O3 Nd1 O2 84.29(13) 5_676 .
O8 Nd1 O1 101.86(14) 2_656 .
O4 Nd1 O1 156.20(15) 1_545 .
O9 Nd1 O1 122.19(13) 6_565 .
O3 Nd1 O1 78.58(14) 5_676 .
O2 Nd1 O1 51.81(12) . .
O8 Nd1 O7 124.40(13) 2_656 .
O4 Nd1 O7 77.00(14) 1_545 .
O9 Nd1 O7 98.02(13) 6_565 .
O3 Nd1 O7 156.89(13) 5_676 .
O2 Nd1 O7 72.96(13) . .
O1 Nd1 O7 84.10(14) . .
O8 Nd1 O6 77.19(13) 2_656 .
O4 Nd1 O6 82.36(14) 1_545 .
O9 Nd1 O6 145.58(13) 6_565 .
O3 Nd1 O6 135.60(13) 5_676 .
O2 Nd1 O6 104.92(13) . .
O1 Nd1 O6 74.48(14) . .
O7 Nd1 O6 50.92(12) . .
O1 C1 O2 121.5(5) . .
O1 C1 C2 118.5(4) . .
O2 C1 C2 119.9(5) . .
C3 C2 C7 120.5(5) . .
C3 C2 C1 121.8(5) . .
C7 C2 C1 117.7(4) . .
C2 C3 C4 119.7(5) . .
C2 C3 H3 120.1 . .
C4 C3 H3 120.1 . .
C3 C4 C5 119.9(5) . .
C3 C4 N4 119.2(5) . .
C5 C4 N4 120.8(5) . .
C6 C5 C4 119.7(5) . .
C6 C5 H5 120.1 . .
C4 C5 H5 120.1 . .
C7 C6 C5 120.5(5) . .
C7 C6 C8 119.3(4) . .
C5 C6 C8 120.0(4) . .
C6 C7 C2 119.4(5) . .
C6 C7 H7 120.3 . .
C2 C7 H7 120.3 . .
O4 C8 O3 125.3(5) . .
O4 C8 C6 116.6(4) . .
O3 C8 C6 118.1(5) . .
O5 C9 N4 124.0(5) . .
O5 C9 C10 118.2(5) . .
N4 C9 C10 117.8(5) . .
C11 C10 C14 117.0(5) . .
C11 C10 C9 125.6(5) . .
C14 C10 C9 117.5(5) . .
C12 C11 C10 119.3(6) . .
C12 C11 H11 120.4 . .
C10 C11 H11 120.4 . .
N3 C12 C11 123.4(6) . .
N3 C12 H12 118.3 . .
C11 C12 H12 118.3 . .
N3 C13 C14 123.3(6) . .
N3 C13 H13 118.4 . .
C14 C13 H13 118.4 . .
C13 C14 C10 119.9(6) . .
C13 C14 H14 120.1 . .
C10 C14 H14 120.1 . .
O6 C15 O7 120.7(5) . .
O6 C15 C16 120.2(5) . .
O7 C15 C16 119.1(5) . .
C21 C16 C17 119.7(4) . .
C21 C16 C15 119.9(4) . .
C17 C16 C15 120.2(4) . .
C18 C17 C16 119.5(4) . .
C18 C17 H17 120.3 . .
C16 C17 H17 120.3 . .
C19 C18 C17 120.8(4) . .
C19 C18 C22 117.6(4) . .
C17 C18 C22 121.6(4) . .
C18 C19 C20 119.5(4) . .
C18 C19 H19 120.3 . .
C20 C19 H19 120.3 . .
C19 C20 C21 120.0(5) . .
C19 C20 N2 121.4(4) . .
C21 C20 N2 118.5(4) . .
C16 C21 C20 120.5(5) . .
C16 C21 H21 119.7 . .
C20 C21 H21 119.7 . .
O9 C22 O8 124.9(5) . .
O9 C22 C18 118.1(4) . .
O8 C22 C18 117.1(5) . .
O10 C23 N2 124.9(5) . .
O10 C23 C24 120.2(5) . .
N2 C23 C24 115.0(5) . .
C28 C24 C25 118.5(5) . .
C28 C24 C23 123.0(5) . .
C25 C24 C23 118.5(5) . .
C26 C25 C24 119.5(6) . .
C26 C25 H25 120.3 . .
C24 C25 H25 120.3 . .
N1 C26 C25 122.4(6) . .
N1 C26 H26 118.8 . .
C25 C26 H26 118.8 . .
N1 C27 C28 122.9(6) . .
N1 C27 H27 118.5 . .
C28 C27 H27 118.5 . .
C24 C28 C27 118.8(6) . .
C24 C28 H28 120.6 . .
C27 C28 H28 120.6 . .
C26 N1 C27 117.8(5) . .
C26 N1 Ag1 120.4(4) . .
C27 N1 Ag1 121.0(4) . .
C23 N2 C20 123.7(5) . .
C23 N2 H2 118.1 . .
C20 N2 H2 118.1 . .
C13 N3 C12 117.2(5) . .
C13 N3 Ag1 119.1(4) . 5_576
C12 N3 Ag1 122.9(4) . 5_576
C9 N4 C4 123.7(5) . .
C9 N4 H4 118.1 . .
C4 N4 H4 118.1 . .
C1 O1 Nd1 92.9(3) . .
C1 O2 Nd1 93.4(3) . .
C8 O3 Nd1 129.6(3) . 5_676
C8 O4 Nd1 139.2(4) . 1_565
C15 O6 Nd1 93.5(3) . .
C15 O7 Nd1 94.7(3) . .
C22 O8 Nd1 165.3(4) . 2_656
C22 O9 Nd1 126.7(3) . 6_566
H1WA O1W H1WB 108.2 . .
H2WB O2W H2WA 113.6 . .
H3WB O3W H3WA 99.1 . .
H4WA O4W H4WB 110.5 . .

loop_
_geom_bond_atom_site_label_1
_geom_bond_atom_site_label_2
_geom_bond_distance
_geom_bond_site_symmetry_2
Ag1 N1 2.154(5) .
Ag1 N3 2.160(5) 5_576
Ag1 Ag1 3.3619(12) 2_556
Nd1 O8 2.347(4) 2_656
Nd1 O4 2.383(4) 1_545
Nd1 O9 2.403(4) 6_565
Nd1 O3 2.404(4) 5_676
Nd1 O2 2.501(3) .
Nd1 O1 2.514(4) .
Nd1 O7 2.531(4) .
Nd1 O6 2.558(4) .
C1 O1 1.254(6) .
C1 O2 1.256(6) .
C1 C2 1.499(7) .
C2 C3 1.381(7) .
C2 C7 1.393(7) .
C3 C4 1.391(7) .
C3 H3 0.9300 .
C4 C5 1.393(7) .
C4 N4 1.428(6) .
C5 C6 1.386(7) .
C5 H5 0.9300 .
C6 C7 1.381(7) .
C6 C8 1.503(7) .
C7 H7 0.9300 .
C8 O4 1.247(7) .
C8 O3 1.260(6) .
C9 O5 1.212(7) .
C9 N4 1.353(7) .
C9 C10 1.502(7) .
C10 C11 1.380(8) .
C10 C14 1.389(8) .
C11 C12 1.378(9) .
C11 H11 0.9300 .
C12 N3 1.330(8) .
C12 H12 0.9300 .
C13 N3 1.327(8) .
C13 C14 1.364(8) .
C13 H13 0.9300 .
C14 H14 0.9300 .
C15 O6 1.258(6) .
C15 O7 1.259(6) .
C15 C16 1.498(7) .
C16 C21 1.381(7) .
C16 C17 1.398(7) .
C17 C18 1.388(7) .
C17 H17 0.9300 .
C18 C19 1.386(7) .
C18 C22 1.499(7) .
C19 C20 1.388(7) .
C19 H19 0.9300 .
C20 C21 1.390(7) .
C20 N2 1.420(6) .
C21 H21 0.9300 .
C22 O9 1.246(6) .
C22 O8 1.261(6) .
C23 O10 1.221(7) .
C23 N2 1.352(7) .
C23 C24 1.511(7) .
C24 C28 1.374(8) .
C24 C25 1.384(8) .
C25 C26 1.376(8) .
C25 H25 0.9300 .
C26 N1 1.336(9) .
C26 H26 0.9300 .
C27 N1 1.340(9) .
C27 C28 1.383(8) .
C27 H27 0.9300 .
C28 H28 0.9300 .
N2 H2 0.8600 .
N3 Ag1 2.160(5) 5_576
N4 H4 0.8600 .
O3 Nd1 2.404(4) 5_676
O4 Nd1 2.383(4) 1_565
O8 Nd1 2.347(4) 2_656
O9 Nd1 2.403(4) 6_566
O1W H1WA 0.8501 .
O1W H1WB 0.8500 .
O2W H2WB 0.8502 .
O2W H2WA 0.8501 .
O3W H3WB 0.8500 .
O3W H3WA 0.8500 .
O4W H4WA 0.8500 .
O4W H4WB 0.8500 .

loop_
_geom_torsion_atom_site_label_1
_geom_torsion_atom_site_label_2
_geom_torsion_atom_site_label_3
_geom_torsion_atom_site_label_4
_geom_torsion
_geom_torsion_site_symmetry_1
_geom_torsion_site_symmetry_4
O1 C1 C2 C3 -144.2(5) . .
O2 C1 C2 C3 36.6(7) . .
O1 C1 C2 C7 32.8(7) . .
O2 C1 C2 C7 -146.4(5) . .
C7 C2 C3 C4 -1.8(7) . .
C1 C2 C3 C4 175.2(5) . .
C2 C3 C4 C5 -2.1(8) . .
C2 C3 C4 N4 -177.4(5) . .
C3 C4 C5 C6 3.5(8) . .
N4 C4 C5 C6 178.8(5) . .
C4 C5 C6 C7 -1.1(8) . .
C4 C5 C6 C8 -175.7(5) . .
C5 C6 C7 C2 -2.7(7) . .
C8 C6 C7 C2 171.9(4) . .
C3 C2 C7 C6 4.1(7) . .
C1 C2 C7 C6 -172.9(5) . .
C7 C6 C8 O4 -151.4(5) . .
C5 C6 C8 O4 23.2(7) . .
C7 C6 C8 O3 26.4(7) . .
C5 C6 C8 O3 -159.0(5) . .
O5 C9 C10 C11 149.1(7) . .
N4 C9 C10 C11 -32.2(9) . .
O5 C9 C10 C14 -29.6(9) . .
N4 C9 C10 C14 149.1(6) . .
C14 C10 C11 C12 0.0(9) . .
C9 C10 C11 C12 -178.7(6) . .
C10 C11 C12 N3 -1.7(10) . .
N3 C13 C14 C10 -1.5(9) . .
C11 C10 C14 C13 1.6(8) . .
C9 C10 C14 C13 -179.7(5) . .
O6 C15 C16 C21 173.4(5) . .
O7 C15 C16 C21 -8.3(8) . .
O6 C15 C16 C17 -11.9(8) . .
O7 C15 C16 C17 166.4(5) . .
C21 C16 C17 C18 2.7(8) . .
C15 C16 C17 C18 -172.0(5) . .
C16 C17 C18 C19 0.1(8) . .
C16 C17 C18 C22 -179.1(5) . .
C17 C18 C19 C20 -2.5(8) . .
C22 C18 C19 C20 176.8(5) . .
C18 C19 C20 C21 2.0(8) . .
C18 C19 C20 N2 -175.0(5) . .
C17 C16 C21 C20 -3.1(8) . .
C15 C16 C21 C20 171.6(5) . .
C19 C20 C21 C16 0.8(8) . .
N2 C20 C21 C16 177.9(5) . .
C19 C18 C22 O9 25.1(7) . .
C17 C18 C22 O9 -155.7(5) . .
C19 C18 C22 O8 -154.1(5) . .
C17 C18 C22 O8 25.2(7) . .
O10 C23 C24 C28 145.3(6) . .
N2 C23 C24 C28 -34.2(7) . .
O10 C23 C24 C25 -30.9(8) . .
N2 C23 C24 C25 149.6(5) . .
C28 C24 C25 C26 -1.1(9) . .
C23 C24 C25 C26 175.3(5) . .
C24 C25 C26 N1 -1.2(10) . .
C25 C24 C28 C27 1.6(8) . .
C23 C24 C28 C27 -174.6(5) . .
N1 C27 C28 C24 -0.1(10) . .
C25 C26 N1 C27 2.7(10) . .
C25 C26 N1 Ag1 -167.3(5) . .
C28 C27 N1 C26 -2.1(10) . .
C28 C27 N1 Ag1 167.9(5) . .
Ag1 Ag1 N1 C26 84.9(5) 2_556 .
N3 Ag1 N1 C27 10.2(13) 5_576 .
Ag1 Ag1 N1 C27 -84.8(5) 2_556 .
O10 C23 N2 C20 -4.5(9) . .
C24 C23 N2 C20 175.0(5) . .
C19 C20 N2 C23 -39.3(8) . .
C21 C20 N2 C23 143.6(5) . .
C14 C13 N3 C12 -0.1(9) . .
C14 C13 N3 Ag1 170.0(5) . 5_576
C11 C12 N3 C13 1.8(10) . .
C11 C12 N3 Ag1 -167.9(5) . 5_576
O5 C9 N4 C4 5.1(10) . .
C10 C9 N4 C4 -173.5(5) . .
C3 C4 N4 C9 -150.1(5) . .
C5 C4 N4 C9 34.6(8) . .
O2 C1 O1 Nd1 6.2(5) . .
C2 C1 O1 Nd1 -172.9(4) . .
O8 Nd1 O1 C1 159.7(3) 2_656 .
O4 Nd1 O1 C1 -113.6(4) 1_545 .
O9 Nd1 O1 C1 19.5(4) 6_565 .
O3 Nd1 O1 C1 88.3(3) 5_676 .
O2 Nd1 O1 C1 -3.4(3) . .
O7 Nd1 O1 C1 -76.3(3) . .
O6 Nd1 O1 C1 -127.3(3) . .
O1 C1 O2 Nd1 -6.3(5) . .
C2 C1 O2 Nd1 172.9(4) . .
O8 Nd1 O2 C1 -30.9(5) 2_656 .
O4 Nd1 O2 C1 152.5(3) 1_545 .
O9 Nd1 O2 C1 -156.6(3) 6_565 .
O3 Nd1 O2 C1 -76.6(3) 5_676 .
O1 Nd1 O2 C1 3.4(3) . .
O7 Nd1 O2 C1 99.4(3) . .
O6 Nd1 O2 C1 59.2(3) . .
O4 C8 O3 Nd1 -67.7(7) . 5_676
C6 C8 O3 Nd1 114.7(5) . 5_676
O3 C8 O4 Nd1 50.1(8) . 1_565
C6 C8 O4 Nd1 -132.2(4) . 1_565
O7 C15 O6 Nd1 -4.7(5) . .
C16 C15 O6 Nd1 173.6(4) . .
O8 Nd1 O6 C15 -156.0(3) 2_656 .
O4 Nd1 O6 C15 -76.8(3) 1_545 .
O9 Nd1 O6 C15 -27.3(4) 6_565 .
O3 Nd1 O6 C15 152.4(3) 5_676 .
O2 Nd1 O6 C15 55.2(3) . .
O1 Nd1 O6 C15 97.6(3) . .
O7 Nd1 O6 C15 2.6(3) . .
O6 C15 O7 Nd1 4.7(5) . .
C16 C15 O7 Nd1 -173.5(4) . .
O8 Nd1 O7 C15 23.0(4) 2_656 .
O4 Nd1 O7 C15 88.1(3) 1_545 .
O9 Nd1 O7 C15 160.9(3) 6_565 .
O3 Nd1 O7 C15 -118.8(4) 5_676 .
O2 Nd1 O7 C15 -129.2(3) . .
O1 Nd1 O7 C15 -77.4(3) . .
O6 Nd1 O7 C15 -2.6(3) . .
O9 C22 O8 Nd1 25.8(17) . 2_656
C18 C22 O8 Nd1 -155.1(12) . 2_656
O8 C22 O9 Nd1 -10.0(7) . 6_566
C18 C22 O9 Nd1 171.0(3) . 6_566
